data_4333097
loop_
_publ_author_name
'Lassen, Peter R.'
'Guy, Laure'
'Karame, Iyad'
'Roisnel, Thierry'
'Vanthuyne, Nicolas'
'Roussel, Christian'
'Cao, Xiaolin'
'Lombardi, Rosina'
'Crassous, Jeanne'
'Freedman, Teresa B.'
'Nafie, Laurence A.'

_publ_section_title
;
 Synthesis and Vibrational Circular Dichroism of Enantiopure Chiral
 Oxorhenium(V) Complexes Containing the Hydrotris(1-pyrazolyl)borate
 Ligand
;
_journal_issue 25
_journal_name_full 'Inorganic Chemistry'
_journal_page_first 10230
_journal_page_last 10239
_journal_paper_doi 10.1021/ic061418m
_journal_volume 45
_journal_year 2006
_chemical_absolute_configuration ad
_chemical_compound_source 'synthesis as described'
_chemical_formula_moiety 'C12 H16 B1 N6 O3 Re1'
_chemical_formula_sum 'C12 H16 B N6 O3 Re'
_chemical_formula_weight 489.32
_chemical_name_systematic
;
 ?
;
_space_group_IT_number 19
_symmetry_cell_setting orthorhombic
_symmetry_Int_Tables_number 19
_symmetry_space_group_name_Hall 'P 2ac 2ab'
_symmetry_space_group_name_H-M 'P 21 21 21'
_atom_sites_solution_hydrogens geom
_atom_sites_solution_primary direct
_atom_sites_solution_secondary difmap
_audit_conform_dict_location ftp://ftp.iucr.org/pub/cif_core.dic
_audit_conform_dict_name cif_core.dic
_audit_conform_dict_version 2.3
_audit_creation_date 2006-05-16T11:41:30-00:00
_audit_creation_method 'WinGX routine CIF_UPDATE'
_cell_angle_alpha 90
_cell_angle_beta 90
_cell_angle_gamma 90
_cell_formula_units_Z 12
_cell_length_a 7.7937(4)
_cell_length_b 18.9861(10)
_cell_length_c 31.4245(17)
_cell_measurement_reflns_used 0
_cell_measurement_temperature 100(2)
_cell_measurement_theta_max 27.61
_cell_measurement_theta_min 1.68
_cell_measurement_wavelength 0.71073
_cell_volume 4649.9(4)
_computing_cell_refinement 'Bruker SMART'
_computing_data_collection 'Bruker SMART'
_computing_data_reduction 'Bruker SAINT'
_computing_molecular_graphics 'Ortep-3 for Windows (Farrugia, 1997)'
_computing_publication_material 'WinGX publication routines (Farrugia, 1999)'
_computing_structure_refinement 'SHELXL-97 (Sheldrick, 1997)'
_computing_structure_solution 'SIR97 (Altomare et al., 1999)'
_diffrn_ambient_temperature 100(2)
_diffrn_detector 'CCD plate'
_diffrn_measured_fraction_theta_full 0.993
_diffrn_measured_fraction_theta_max 0.993
_diffrn_measurement_device_type 'APEXII, Bruker-AXS'
_diffrn_measurement_method 'CCD rotation images, thick slices'
_diffrn_radiation_monochromator graphite
_diffrn_radiation_probe x-ray
_diffrn_radiation_type MoK\a
_diffrn_radiation_wavelength 0.71073
_diffrn_reflns_av_R_equivalents 0.0449
_diffrn_reflns_av_unetI/netI 0.0434
_diffrn_reflns_limit_h_max 9
_diffrn_reflns_limit_h_min -10
_diffrn_reflns_limit_k_max 24
_diffrn_reflns_limit_k_min -24
_diffrn_reflns_limit_l_max 40
_diffrn_reflns_limit_l_min -40
_diffrn_reflns_number 58695
_diffrn_reflns_theta_full 27.61
_diffrn_reflns_theta_max 27.61
_diffrn_reflns_theta_min 1.68
_exptl_absorpt_coefficient_mu 7.863
_exptl_absorpt_correction_T_max 0.854
_exptl_absorpt_correction_T_min 0.095
_exptl_absorpt_correction_type multi-scan
_exptl_absorpt_process_details
;
  [Sheldrick, G.M. (2002). SADABS Bruker AXS Inc., Madison, Wisconsin, USA]
;
_exptl_crystal_colour blue
_exptl_crystal_density_diffrn 2.097
_exptl_crystal_density_method 'not measured'
_exptl_crystal_description prism
_exptl_crystal_F_000 2808
_exptl_crystal_size_max 0.3
_exptl_crystal_size_mid 0.02
_exptl_crystal_size_min 0.02
_refine_diff_density_max 0.68
_refine_diff_density_min -0.595
_refine_diff_density_rms 0.111
_refine_ls_abs_structure_details 'Flack H D (1983), Acta Cryst. A39, 876-881'
_refine_ls_abs_structure_Flack -0.014(4)
_refine_ls_extinction_method none
_refine_ls_goodness_of_fit_ref 0.995
_refine_ls_hydrogen_treatment constr
_refine_ls_matrix_type full
_refine_ls_number_parameters 622
_refine_ls_number_reflns 10698
_refine_ls_number_restraints 0
_refine_ls_restrained_S_all 0.995
_refine_ls_R_factor_all 0.0261
_refine_ls_R_factor_gt 0.0207
_refine_ls_shift/su_max 0.003
_refine_ls_shift/su_mean 0
_refine_ls_structure_factor_coef Fsqd
_refine_ls_weighting_details 'calc w=1/[\s^2^(Fo^2^)+(0.0000P)^2^+0.0000P] where P=(Fo^2^+2Fc^2^)/3'
_refine_ls_weighting_scheme calc
_refine_ls_wR_factor_gt 0.034
_refine_ls_wR_factor_ref 0.0349
_reflns_number_gt 9791
_reflns_number_total 10698
_reflns_threshold_expression >2sigma(I)
_cod_data_source_file ic061418msup1.cif
_cod_data_source_block job
_cod_database_code 4333097

loop_
_symmetry_equiv_pos_as_xyz
'x, y, z'
'-x+1/2, -y, z+1/2'
'x+1/2, -y+1/2, -z'
'-x, y+1/2, -z+1/2'

loop_
_atom_site_label
_atom_site_type_symbol
_atom_site_fract_x
_atom_site_fract_y
_atom_site_fract_z
_atom_site_U_iso_or_equiv
_atom_site_adp_type
_atom_site_occupancy
_atom_site_symmetry_multiplicity
_atom_site_calc_flag
_atom_site_refinement_flags
Re1 Re 0.62797(2) 0.583850(8) 0.566700(5) 0.01028(4) Uani 1 1 d .
O101 O 0.4304(3) 0.60021(13) 0.54724(8) 0.0171(7) Uani 1 1 d .
O102 O 0.7829(3) 0.59909(12) 0.51906(7) 0.0130(6) Uani 1 1 d .
O103 O 0.7244(3) 0.67269(12) 0.58508(7) 0.0144(6) Uani 1 1 d .
C101 C 0.8406(5) 0.7055(2) 0.55646(11) 0.0145(9) Uani 1 1 d .
H10A H 0.9599 0.6988 0.5665 0.017 Uiso 1 1 calc R
H10B H 0.817 0.7566 0.555 0.017 Uiso 1 1 calc R
C102 C 0.8188(5) 0.67226(19) 0.51225(11) 0.0124(9) Uani 1 1 d .
H102 H 0.7187 0.6946 0.4976 0.015 Uiso 1 1 calc R
C103 C 0.9773(5) 0.6818(2) 0.48507(12) 0.0191(10) Uani 1 1 d .
H10C H 0.9584 0.6602 0.4571 0.029 Uiso 1 1 calc R
H10D H 1.0754 0.6591 0.499 0.029 Uiso 1 1 calc R
H10E H 1.0007 0.7321 0.4815 0.029 Uiso 1 1 calc R
N111 N 0.5513(4) 0.56776(16) 0.62976(10) 0.0142(8) Uani 1 1 d .
N112 N 0.5732(4) 0.50486(16) 0.65040(10) 0.0116(7) Uani 1 1 d .
C111 C 0.4694(5) 0.6105(2) 0.65633(13) 0.0182(10) Uani 1 1 d .
H111 H 0.437 0.6576 0.6501 0.022 Uiso 1 1 calc R
C112 C 0.4381(5) 0.5762(2) 0.69458(12) 0.0205(10) Uani 1 1 d .
H112 H 0.3813 0.5945 0.719 0.025 Uiso 1 1 calc R
C113 C 0.5068(5) 0.5105(2) 0.68956(12) 0.0147(9) Uani 1 1 d .
H113 H 0.5074 0.4745 0.7105 0.018 Uiso 1 1 calc R
N121 N 0.8692(4) 0.53089(16) 0.59279(10) 0.0137(7) Uani 1 1 d .
N122 N 0.8572(4) 0.47503(16) 0.61996(10) 0.0135(7) Uani 1 1 d .
C121 C 1.0374(5) 0.5412(2) 0.58526(13) 0.0166(9) Uani 1 1 d .
H121 H 1.084 0.5769 0.5675 0.02 Uiso 1 1 calc R
C122 C 1.1318(5) 0.4915(2) 0.60759(12) 0.0214(10) Uani 1 1 d .
H122 H 1.2531 0.4867 0.6079 0.026 Uiso 1 1 calc R
C123 C 1.0159(5) 0.4508(2) 0.62896(13) 0.0183(10) Uani 1 1 d .
H123 H 1.0423 0.4122 0.647 0.022 Uiso 1 1 calc R
N131 N 0.5833(4) 0.47421(16) 0.55540(9) 0.0111(7) Uani 1 1 d .
N132 N 0.5987(4) 0.42514(15) 0.58670(9) 0.0120(7) Uani 1 1 d .
C131 C 0.5248(5) 0.4411(2) 0.52095(12) 0.0148(9) Uani 1 1 d .
H131 H 0.5006 0.4631 0.4945 0.018 Uiso 1 1 calc R
C132 C 0.5044(5) 0.3697(2) 0.52949(13) 0.0187(10) Uani 1 1 d .
H132 H 0.465 0.3341 0.5106 0.022 Uiso 1 1 calc R
C133 C 0.5534(5) 0.3621(2) 0.57094(13) 0.0165(9) Uani 1 1 d .
H133 H 0.5552 0.319 0.5862 0.02 Uiso 1 1 calc R
B101 B 0.6800(6) 0.4450(2) 0.62956(14) 0.0138(10) Uani 1 1 d .
H101 H 0.688 0.4032 0.6488 0.017 Uiso 1 1 calc R
Re2 Re 0.24793(2) 0.356179(7) 0.387366(4) 0.01047(4) Uani 1 1 d .
O201 O 0.1162(3) 0.28875(13) 0.37545(8) 0.0159(6) Uani 1 1 d .
O202 O 0.4183(3) 0.36403(13) 0.34320(8) 0.0137(6) Uani 1 1 d .
O203 O 0.4364(3) 0.31608(13) 0.41871(8) 0.0166(7) Uani 1 1 d .
C201 C 0.5778(5) 0.3296(2) 0.35174(12) 0.0167(9) Uani 1 1 d .
H20A H 0.6683 0.3652 0.3568 0.02 Uiso 1 1 calc R
H20B H 0.6119 0.3008 0.3269 0.02 Uiso 1 1 calc R
C202 C 0.5590(5) 0.2828(2) 0.39058(13) 0.0177(9) Uani 1 1 d .
H202 H 0.5117 0.2363 0.3814 0.021 Uiso 1 1 calc R
C203 C 0.7231(6) 0.2705(2) 0.41400(14) 0.0363(12) Uani 1 1 d .
H20C H 0.7016 0.2397 0.4384 0.054 Uiso 1 1 calc R
H20D H 0.7689 0.3156 0.424 0.054 Uiso 1 1 calc R
H20E H 0.8063 0.2481 0.3949 0.054 Uiso 1 1 calc R
N211 N 0.1157(4) 0.37712(16) 0.44462(10) 0.0144(7) Uani 1 1 d .
N212 N 0.0296(4) 0.43837(16) 0.45124(10) 0.0156(8) Uani 1 1 d .
C211 C 0.0911(5) 0.3363(2) 0.47845(11) 0.0162(9) Uani 1 1 d .
H211 H 0.1367 0.2903 0.482 0.019 Uiso 1 1 calc R
C212 C -0.0126(5) 0.3715(2) 0.50802(13) 0.0233(11) Uani 1 1 d .
H212 H -0.0506 0.3549 0.5349 0.028 Uiso 1 1 calc R
C213 C -0.0473(5) 0.4362(2) 0.48911(12) 0.0199(10) Uani 1 1 d .
H213 H -0.1147 0.4728 0.5012 0.024 Uiso 1 1 calc R
N221 N 0.3618(4) 0.46262(16) 0.40881(9) 0.0129(7) Uani 1 1 d .
N222 N 0.2562(5) 0.51541(14) 0.42190(9) 0.0150(7) Uani 1 1 d .
C221 C 0.5210(5) 0.4859(2) 0.41277(12) 0.0150(9) Uani 1 1 d .
H221 H 0.6209 0.4601 0.4053 0.018 Uiso 1 1 calc R
C222 C 0.5209(6) 0.55424(19) 0.42966(13) 0.0204(10) Uani 1 1 d .
H222 H 0.6173 0.5829 0.4361 0.024 Uiso 1 1 calc R
C223 C 0.3513(5) 0.57035(19) 0.43470(12) 0.0192(9) Uani 1 1 d .
H223 H 0.3077 0.6135 0.4455 0.023 Uiso 1 1 calc R
N231 N 0.0950(4) 0.43003(15) 0.35468(10) 0.0142(8) Uani 1 1 d .
N232 N 0.0105(4) 0.48311(16) 0.37526(10) 0.0142(8) Uani 1 1 d .
C231 C 0.0473(5) 0.4325(2) 0.31405(12) 0.0132(9) Uani 1 1 d .
H231 H 0.0864 0.4014 0.2924 0.016 Uiso 1 1 calc R
C232 C -0.0688(5) 0.4876(2) 0.30789(13) 0.0196(10) Uani 1 1 d .
H232 H -0.1245 0.501 0.2822 0.023 Uiso 1 1 calc R
C233 C -0.0844(5) 0.5182(2) 0.34722(13) 0.0204(10) Uani 1 1 d .
H233 H -0.1527 0.5583 0.3535 0.024 Uiso 1 1 calc R
B201 B 0.0611(7) 0.5020(3) 0.42167(15) 0.0189(12) Uani 1 1 d .
H201 H -0.003 0.5445 0.4318 0.023 Uiso 1 1 calc R
Re3 Re 0.22981(2) 0.793204(7) 0.757856(4) 0.00967(4) Uani 1 1 d .
O301 O 0.1129(3) 0.80332(13) 0.80220(7) 0.0135(6) Uani 1 1 d .
O302 O 0.3874(3) 0.71644(12) 0.76550(8) 0.0126(6) Uani 1 1 d .
O303 O 0.4339(3) 0.84888(13) 0.76807(8) 0.0127(6) Uani 1 1 d .
C301 C 0.5574(5) 0.73605(19) 0.77908(12) 0.0145(9) Uani 1 1 d .
H30A H 0.6384 0.7321 0.7549 0.017 Uiso 1 1 calc R
H30B H 0.5965 0.7041 0.802 0.017 Uiso 1 1 calc R
C302 C 0.5531(5) 0.81146(19) 0.79525(12) 0.0139(9) Uani 1 1 d .
H302 H 0.5093 0.812 0.8252 0.017 Uiso 1 1 calc R
C303 C 0.7260(5) 0.8466(2) 0.79376(13) 0.0254(10) Uani 1 1 d .
H30C H 0.7162 0.8948 0.8046 0.038 Uiso 1 1 calc R
H30D H 0.7674 0.8477 0.7643 0.038 Uiso 1 1 calc R
H30E H 0.8072 0.8201 0.8114 0.038 Uiso 1 1 calc R
N311 N -0.0180(4) 0.73380(16) 0.69092(9) 0.0125(7) Uani 1 1 d .
N312 N 0.0652(4) 0.72066(16) 0.72845(9) 0.0126(7) Uani 1 1 d .
C311 C -0.1147(5) 0.6781(2) 0.68087(12) 0.0162(9) Uani 1 1 d .
H311 H -0.1829 0.6736 0.656 0.019 Uiso 1 1 calc R
C312 C -0.0990(5) 0.62785(19) 0.71272(12) 0.0178(10) Uani 1 1 d .
H312 H -0.1548 0.5834 0.7143 0.021 Uiso 1 1 calc R
C313 C 0.0156(5) 0.65644(19) 0.74164(13) 0.0164(9) Uani 1 1 d .
H313 H 0.0535 0.634 0.767 0.02 Uiso 1 1 calc R
N321 N 0.2225(4) 0.79661(15) 0.65595(9) 0.0127(7) Uani 1 1 d .
N322 N 0.3308(4) 0.79860(16) 0.68982(9) 0.0129(7) Uani 1 1 d .
C321 C 0.3136(5) 0.7953(2) 0.61970(12) 0.0164(9) Uani 1 1 d .
H321 H 0.2673 0.7935 0.5917 0.02 Uiso 1 1 calc R
C322 C 0.4858(5) 0.7968(2) 0.62990(12) 0.0171(9) Uani 1 1 d .
H322 H 0.5807 0.7959 0.6109 0.021 Uiso 1 1 calc R
C323 C 0.4894(5) 0.7998(2) 0.67406(13) 0.0153(9) Uani 1 1 d .
H323 H 0.591 0.8024 0.6907 0.018 Uiso 1 1 calc R
N331 N -0.0027(4) 0.86616(16) 0.69171(10) 0.0119(7) Uani 1 1 d .
N332 N 0.0876(4) 0.87636(15) 0.72880(9) 0.0098(7) Uani 1 1 d .
C331 C -0.0914(5) 0.9252(2) 0.68301(13) 0.0184(10) Uani 1 1 d .
H331 H -0.1634 0.9322 0.659 0.022 Uiso 1 1 calc R
C332 C -0.0608(5) 0.9739(2) 0.71458(13) 0.0190(10) Uani 1 1 d .
H332 H -0.1075 1.0199 0.7168 0.023 Uiso 1 1 calc R
C333 C 0.0518(5) 0.94167(19) 0.74224(14) 0.0171(9) Uani 1 1 d .
H333 H 0.0975 0.9627 0.7672 0.02 Uiso 1 1 calc R
B301 B 0.0279(6) 0.7999(3) 0.66469(15) 0.0182(11) Uani 1 1 d .
H301 H -0.039 0.8017 0.6376 0.022 Uiso 1 1 calc R

loop_
_atom_site_aniso_label
_atom_site_aniso_U_11
_atom_site_aniso_U_22
_atom_site_aniso_U_33
_atom_site_aniso_U_23
_atom_site_aniso_U_13
_atom_site_aniso_U_12
Re1 0.01153(8) 0.00924(7) 0.01006(7) 0.00107(7) -0.00038(7) -0.00051(7)
O101 0.0172(16) 0.0126(15) 0.0214(15) 0.0041(12) 0.0012(13) 0.0020(12)
O102 0.0159(16) 0.0093(13) 0.0139(13) -0.0009(10) 0.0011(12) -0.0005(12)
O103 0.0180(16) 0.0114(12) 0.0137(13) 0.0013(10) 0.0027(13) -0.0036(13)
C101 0.013(2) 0.016(2) 0.015(2) -0.0008(17) -0.0003(17) -0.0027(19)
C102 0.013(2) 0.0118(19) 0.012(2) -0.0012(16) -0.0012(17) 0.0001(16)
C103 0.026(3) 0.015(2) 0.016(2) 0.0011(18) 0.003(2) -0.0015(19)
N111 0.0146(19) 0.0104(18) 0.0177(18) 0.0018(14) 0.0019(16) -0.0008(14)
N112 0.0151(19) 0.0102(17) 0.0096(16) 0.0010(14) -0.0003(15) -0.0031(14)
C111 0.015(2) 0.020(2) 0.020(2) -0.0075(19) 0.002(2) 0.0004(19)
C112 0.022(2) 0.027(2) 0.012(2) -0.003(2) 0.0027(19) -0.004(2)
C113 0.015(2) 0.021(2) 0.007(2) 0.0032(17) -0.0019(18) -0.0079(19)
N121 0.0094(18) 0.0138(17) 0.0179(18) 0.0051(14) -0.0002(16) 0.0007(15)
N122 0.0117(18) 0.0134(16) 0.0154(18) 0.0030(14) -0.0033(16) 0.0016(15)
C121 0.016(2) 0.017(2) 0.017(2) -0.0022(18) -0.0007(19) -0.0031(19)
C122 0.009(2) 0.029(2) 0.026(2) 0.000(2) -0.003(2) 0.003(2)
C123 0.021(2) 0.013(2) 0.022(2) 0.0030(18) -0.007(2) 0.0033(19)
N131 0.0105(18) 0.0093(16) 0.0133(18) 0.0016(14) -0.0001(14) -0.0023(14)
N132 0.0124(19) 0.0085(17) 0.0152(16) 0.0032(13) 0.0004(15) -0.0005(14)
C131 0.019(2) 0.018(2) 0.008(2) -0.0010(17) -0.0007(18) 0.0003(18)
C132 0.015(2) 0.019(2) 0.022(2) -0.0048(19) -0.002(2) -0.0042(19)
C133 0.015(2) 0.013(2) 0.021(2) 0.0014(19) 0.0007(19) -0.0005(17)
B101 0.013(3) 0.015(2) 0.013(2) 0.006(2) 0.000(2) -0.0005(19)
Re2 0.01146(8) 0.00953(7) 0.01042(7) -0.00022(6) 0.00129(8) 0.00066(8)
O201 0.0178(15) 0.0136(13) 0.0163(14) -0.0001(12) 0.0026(13) 0.0000(14)
O202 0.0115(15) 0.0123(14) 0.0174(14) -0.0012(12) 0.0029(12) 0.0017(12)
O203 0.0161(16) 0.0186(15) 0.0152(14) 0.0030(12) 0.0016(13) 0.0021(12)
C201 0.012(2) 0.017(2) 0.021(2) -0.0050(18) 0.0040(19) 0.0008(18)
C202 0.015(2) 0.014(2) 0.024(2) 0.0025(19) 0.005(2) 0.0068(18)
C203 0.022(3) 0.056(3) 0.030(2) 0.011(2) 0.003(2) 0.011(3)
N211 0.0124(18) 0.0143(17) 0.0165(18) -0.0006(14) -0.0007(16) 0.0019(15)
N212 0.0132(19) 0.0163(18) 0.0173(18) -0.0025(14) 0.0053(16) -0.0001(15)
C211 0.017(2) 0.019(2) 0.013(2) 0.0027(17) -0.0021(18) -0.0009(19)
C212 0.023(3) 0.032(3) 0.015(2) 0.002(2) 0.005(2) -0.005(2)
C213 0.015(2) 0.029(3) 0.015(2) -0.0069(19) 0.0040(19) 0.001(2)
N221 0.0166(19) 0.0130(17) 0.0091(16) -0.0019(13) 0.0046(16) 0.0004(16)
N222 0.0183(18) 0.0120(15) 0.0146(16) -0.0025(13) -0.0025(17) 0.0029(17)
C221 0.015(2) 0.018(2) 0.012(2) 0.0001(18) 0.0030(19) -0.0033(19)
C222 0.029(3) 0.014(2) 0.018(2) 0.0021(19) -0.003(2) -0.010(2)
C223 0.029(3) 0.013(2) 0.015(2) -0.0004(18) 0.002(2) -0.0020(19)
N231 0.016(2) 0.0105(17) 0.0157(17) -0.0009(14) -0.0006(15) 0.0030(15)
N232 0.0138(19) 0.0117(17) 0.0172(18) -0.0035(15) -0.0013(16) 0.0011(15)
C231 0.014(2) 0.016(2) 0.010(2) 0.0007(17) 0.0011(17) -0.0036(18)
C232 0.018(2) 0.022(2) 0.019(2) 0.0049(19) -0.0055(19) 0.003(2)
C233 0.021(3) 0.010(2) 0.030(2) 0.0027(19) 0.003(2) 0.0042(19)
B201 0.025(3) 0.013(2) 0.018(3) -0.007(2) 0.001(2) 0.006(2)
Re3 0.00964(8) 0.00897(7) 0.01039(7) -0.00007(6) -0.00099(7) -0.00006(7)
O301 0.0135(14) 0.0174(14) 0.0095(13) 0.0004(11) 0.0018(12) 0.0001(13)
O302 0.0098(14) 0.0130(13) 0.0151(14) 0.0009(11) -0.0047(12) 0.0007(12)
O303 0.0121(14) 0.0120(13) 0.0141(14) 0.0012(12) -0.0024(12) -0.0006(12)
C301 0.009(2) 0.016(2) 0.018(2) 0.0020(18) 0.0002(18) 0.0045(17)
C302 0.014(2) 0.014(2) 0.013(2) 0.0027(17) -0.0029(18) 0.0004(17)
C303 0.016(2) 0.019(2) 0.041(3) -0.003(2) -0.008(2) 0.000(2)
N311 0.0151(19) 0.0143(17) 0.0082(16) 0.0003(14) -0.0032(15) -0.0020(15)
N312 0.0126(18) 0.0142(17) 0.0110(16) 0.0004(14) -0.0047(14) -0.0013(14)
C311 0.014(2) 0.018(2) 0.017(2) -0.0017(17) -0.0049(19) -0.0013(19)
C312 0.022(3) 0.008(2) 0.023(2) 0.0025(17) -0.005(2) -0.0035(18)
C313 0.018(2) 0.012(2) 0.019(2) 0.0049(18) 0.000(2) -0.0008(18)
N321 0.0168(19) 0.0089(15) 0.0124(16) -0.0006(13) -0.0028(15) -0.0005(16)
N322 0.0155(19) 0.0091(16) 0.0142(17) 0.0013(14) -0.0011(15) 0.0015(15)
C321 0.030(3) 0.0101(19) 0.0094(19) 0.0022(16) 0.0008(18) 0.0014(18)
C322 0.020(2) 0.016(2) 0.015(2) 0.0033(19) 0.0048(19) 0.005(2)
C323 0.015(2) 0.007(2) 0.024(2) 0.0079(18) 0.0000(19) -0.0011(19)
N331 0.0137(18) 0.0101(17) 0.0119(17) 0.0018(14) -0.0014(15) -0.0012(15)
N332 0.0075(18) 0.0092(16) 0.0128(17) 0.0024(13) 0.0022(14) -0.0007(13)
C331 0.015(2) 0.017(2) 0.023(2) 0.0088(19) -0.0009(19) 0.0007(19)
C332 0.020(2) 0.010(2) 0.026(2) 0.0018(19) -0.005(2) 0.0007(18)
C333 0.014(2) 0.011(2) 0.026(2) 0.0006(19) 0.003(2) -0.0048(17)
B301 0.020(3) 0.021(3) 0.014(2) 0.002(2) -0.006(2) -0.003(2)

loop_
_atom_type_symbol
_atom_type_description
_atom_type_scat_dispersion_real
_atom_type_scat_dispersion_imag
_atom_type_scat_source
C C 0.0033 0.0016 'International Tables Vol C Tables 4.2.6.8 and 6.1.1.4'
H H 0 0 'International Tables Vol C Tables 4.2.6.8 and 6.1.1.4'
B B 0.0013 0.0007 'International Tables Vol C Tables 4.2.6.8 and 6.1.1.4'
N N 0.0061 0.0033 'International Tables Vol C Tables 4.2.6.8 and 6.1.1.4'
O O 0.0106 0.006 'International Tables Vol C Tables 4.2.6.8 and 6.1.1.4'
Re Re -1.0185 7.231 'International Tables Vol C Tables 4.2.6.8 and 6.1.1.4'

loop_
_geom_angle_atom_site_label_1
_geom_angle_atom_site_label_2
_geom_angle_atom_site_label_3
_geom_angle
O101 Re1 O103 107.60(12)
O101 Re1 O102 105.09(11)
O103 Re1 O102 81.89(10)
O101 Re1 N111 96.29(12)
O103 Re1 N111 87.45(11)
O102 Re1 N111 158.14(12)
O101 Re1 N131 88.31(12)
O103 Re1 N131 163.87(11)
O102 Re1 N131 96.77(10)
N111 Re1 N131 88.21(11)
O101 Re1 N121 164.40(12)
O103 Re1 N121 87.53(11)
O102 Re1 N121 80.25(11)
N111 Re1 N121 80.27(12)
N131 Re1 N121 76.42(11)
C102 O102 Re1 112.4(2)
C101 O103 Re1 116.1(2)
O103 C101 C102 108.8(3)
O103 C101 H10A 109.9
C102 C101 H10A 109.9
O103 C101 H10B 109.9
C102 C101 H10B 109.9
H10A C101 H10B 108.3
O102 C102 C103 111.1(3)
O102 C102 C101 106.5(3)
C103 C102 C101 111.8(3)
O102 C102 H102 109.1
C103 C102 H102 109.1
C101 C102 H102 109.1
C102 C103 H10C 109.5
C102 C103 H10D 109.5
H10C C103 H10D 109.5
C102 C103 H10E 109.5
H10C C103 H10E 109.5
H10D C103 H10E 109.5
C111 N111 N112 107.2(3)
C111 N111 Re1 130.1(3)
N112 N111 Re1 122.7(2)
C113 N112 N111 108.5(3)
C113 N112 B101 130.8(3)
N111 N112 B101 120.4(3)
N111 C111 C112 110.0(4)
N111 C111 H111 125
C112 C111 H111 125
C113 C112 C111 105.0(4)
C113 C112 H112 127.5
C111 C112 H112 127.5
N112 C113 C112 109.3(3)
N112 C113 H113 125.4
C112 C113 H113 125.4
C121 N121 N122 106.8(3)
C121 N121 Re1 132.4(3)
N122 N121 Re1 120.7(2)
C123 N122 N121 109.5(3)
C123 N122 B101 131.4(3)
N121 N122 B101 118.5(3)
N121 C121 C122 109.2(4)
N121 C121 H121 125.4
C122 C121 H121 125.4
C123 C122 C121 106.4(4)
C123 C122 H122 126.8
C121 C122 H122 126.8
N122 C123 C122 108.1(4)
N122 C123 H123 126
C122 C123 H123 126
C131 N131 N132 107.2(3)
C131 N131 Re1 130.5(3)
N132 N131 Re1 122.1(2)
C133 N132 N131 108.7(3)
C133 N132 B101 130.6(3)
N131 N132 B101 120.2(3)
N131 C131 C132 110.0(4)
N131 C131 H131 125
C132 C131 H131 125
C133 C132 C131 104.7(4)
C133 C132 H132 127.6
C131 C132 H132 127.6
N132 C133 C132 109.4(3)
N132 C133 H133 125.3
C132 C133 H133 125.3
N122 B101 N132 107.0(3)
N122 B101 N112 107.2(3)
N132 B101 N112 109.2(3)
N122 B101 H101 111.1
N132 B101 H101 111.1
N112 B101 H101 111.1
O201 Re2 O203 106.17(12)
O201 Re2 O202 108.61(11)
O203 Re2 O202 82.72(11)
O201 Re2 N231 93.02(12)
O203 Re2 N231 160.70(12)
O202 Re2 N231 89.26(11)
O201 Re2 N211 92.01(12)
O203 Re2 N211 90.62(11)
O202 Re2 N211 159.35(12)
N231 Re2 N211 90.81(12)
O201 Re2 N221 164.91(12)
O203 Re2 N221 84.46(11)
O202 Re2 N221 82.97(11)
N231 Re2 N221 77.12(12)
N211 Re2 N221 76.93(11)
C201 O202 Re2 115.4(2)
C202 O203 Re2 111.3(2)
O202 C201 C202 109.6(3)
O202 C201 H20A 109.8
C202 C201 H20A 109.8
O202 C201 H20B 109.8
C202 C201 H20B 109.8
H20A C201 H20B 108.2
O203 C202 C203 109.4(3)
O203 C202 C201 107.5(3)
C203 C202 C201 113.9(3)
O203 C202 H202 108.6
C203 C202 H202 108.6
C201 C202 H202 108.6
C202 C203 H20C 109.5
C202 C203 H20D 109.5
H20C C203 H20D 109.5
C202 C203 H20E 109.5
H20C C203 H20E 109.5
H20D C203 H20E 109.5
C211 N211 N212 107.8(3)
C211 N211 Re2 130.0(3)
N212 N211 Re2 122.2(2)
C213 N212 N211 109.4(3)
C213 N212 B201 129.2(3)
N211 N212 B201 119.9(3)
N211 C211 C212 109.6(4)
N211 C211 H211 125.2
C212 C211 H211 125.2
C213 C212 C211 104.5(4)
C213 C212 H212 127.8
C211 C212 H212 127.8
N212 C213 C212 108.7(4)
N212 C213 H213 125.6
C212 C213 H213 125.6
C221 N221 N222 107.0(3)
C221 N221 Re2 132.9(3)
N222 N221 Re2 120.0(2)
C223 N222 N221 109.2(3)
C223 N222 B201 132.4(3)
N221 N222 B201 118.3(3)
N221 C221 C222 110.2(4)
N221 C221 H221 124.9
C222 C221 H221 124.9
C223 C222 C221 104.6(4)
C223 C222 H222 127.7
C221 C222 H222 127.7
N222 C223 C222 109.0(3)
N222 C223 H223 125.5
C222 C223 H223 125.5
C231 N231 N232 107.1(3)
C231 N231 Re2 130.5(3)
N232 N231 Re2 122.2(2)
C233 N232 N231 108.9(3)
C233 N232 B201 130.4(4)
N231 N232 B201 119.5(3)
N231 C231 C232 109.9(4)
N231 C231 H231 125
C232 C231 H231 125
C233 C232 C231 104.4(4)
C233 C232 H232 127.8
C231 C232 H232 127.8
N232 C233 C232 109.7(4)
N232 C233 H233 125.2
C232 C233 H233 125.2
N222 B201 N212 106.4(3)
N222 B201 N232 107.0(3)
N212 B201 N232 110.1(3)
N222 B201 H201 111
N212 B201 H201 111
N232 B201 H201 111
O301 Re3 O302 109.29(11)
O301 Re3 O303 104.25(11)
O302 Re3 O303 82.43(10)
O301 Re3 N312 96.26(12)
O302 Re3 N312 87.01(11)
O303 Re3 N312 159.08(11)
O301 Re3 N332 89.35(12)
O302 Re3 N332 161.23(10)
O303 Re3 N332 95.38(11)
N312 Re3 N332 88.83(11)
O301 Re3 N322 164.14(12)
O302 Re3 N322 86.04(11)
O303 Re3 N322 81.23(11)
N312 Re3 N322 80.07(11)
N332 Re3 N322 75.21(11)
C301 O302 Re3 115.4(2)
C302 O303 Re3 110.9(2)
O302 C301 C302 108.8(3)
O302 C301 H30A 109.9
C302 C301 H30A 109.9
O302 C301 H30B 109.9
C302 C301 H30B 109.9
H30A C301 H30B 108.3
O303 C302 C303 109.8(3)
O303 C302 C301 106.2(3)
C303 C302 C301 112.8(3)
O303 C302 H302 109.3
C303 C302 H302 109.3
C301 C302 H302 109.3
C302 C303 H30C 109.5
C302 C303 H30D 109.5
H30C C303 H30D 109.5
C302 C303 H30E 109.5
H30C C303 H30E 109.5
H30D C303 H30E 109.5
C311 N311 N312 109.0(3)
C311 N311 B301 130.4(3)
N312 N311 B301 119.9(3)
C313 N312 N311 107.1(3)
C313 N312 Re3 129.5(3)
N311 N312 Re3 123.4(2)
N311 C311 C312 108.9(3)
N311 C311 H311 125.5
C312 C311 H311 125.5
C313 C312 C311 105.1(3)
C313 C312 H312 127.4
C311 C312 H312 127.4
N312 C313 C312 109.8(3)
N312 C313 H313 125.1
C312 C313 H313 125.1
C321 N321 N322 109.7(3)
C321 N321 B301 132.2(3)
N322 N321 B301 118.0(3)
C323 N322 N321 106.6(3)
C323 N322 Re3 132.0(3)
N321 N322 Re3 121.2(2)
N321 C321 C322 108.5(3)
N321 C321 H321 125.8
C322 C321 H321 125.8
C321 C322 C323 104.6(4)
C321 C322 H322 127.7
C323 C322 H322 127.7
N322 C323 C322 110.6(4)
N322 C323 H323 124.7
C322 C323 H323 124.7
C331 N331 N332 108.5(3)
C331 N331 B301 130.5(3)
N332 N331 B301 120.3(3)
C333 N332 N331 106.9(3)
C333 N332 Re3 131.2(3)
N331 N332 Re3 121.6(2)
N331 C331 C332 108.9(4)
N331 C331 H331 125.6
C332 C331 H331 125.6
C331 C332 C333 105.5(4)
C331 C332 H332 127.3
C333 C332 H332 127.3
N332 C333 C332 110.1(4)
N332 C333 H333 124.9
C332 C333 H333 124.9
N331 B301 N321 106.5(3)
N331 B301 N311 109.6(3)
N321 B301 N311 106.9(4)
N331 B301 H301 111.2
N321 B301 H301 111.2
N311 B301 H301 111.2

loop_
_geom_bond_atom_site_label_1
_geom_bond_atom_site_label_2
_geom_bond_distance
Re1 O101 1.686(3)
Re1 O103 1.935(2)
Re1 O102 1.945(2)
Re1 N111 2.092(3)
Re1 N131 2.140(3)
Re1 N121 2.284(3)
O102 C102 1.433(4)
O103 C101 1.420(4)
C101 C102 1.535(5)
C101 H10A 0.99
C101 H10B 0.99
C102 C103 1.512(5)
C102 H102 1
C103 H10C 0.98
C103 H10D 0.98
C103 H10E 0.98
N111 C111 1.328(5)
N111 N112 1.370(4)
N112 C113 1.339(5)
N112 B101 1.553(5)
C111 C112 1.389(5)
C111 H111 0.95
C112 C113 1.367(6)
C112 H112 0.95
C113 H113 0.95
N121 C121 1.347(5)
N121 N122 1.365(4)
N122 C123 1.350(5)
N122 B101 1.524(5)
C121 C122 1.388(5)
C121 H121 0.95
C122 C123 1.365(6)
C122 H122 0.95
C123 H123 0.95
N131 C131 1.332(4)
N131 N132 1.360(4)
N132 C133 1.342(5)
N132 B101 1.535(5)
C131 C132 1.392(5)
C131 H131 0.95
C132 C133 1.365(5)
C132 H132 0.95
C133 H133 0.95
B101 H101 1
Re2 O201 1.683(3)
Re2 O203 1.926(3)
Re2 O202 1.927(2)
Re2 N231 2.107(3)
Re2 N211 2.111(3)
Re2 N221 2.308(3)
O202 C201 1.430(4)
O203 C202 1.446(4)
C201 C202 1.516(5)
C201 H20A 0.99
C201 H20B 0.99
C202 C203 1.494(6)
C202 H202 1
C203 H20C 0.98
C203 H20D 0.98
C203 H20E 0.98
N211 C211 1.329(4)
N211 N212 1.359(4)
N212 C213 1.333(5)
N212 B201 1.544(6)
C211 C212 1.401(5)
C211 H211 0.95
C212 C213 1.391(6)
C212 H212 0.95
C213 H213 0.95
N221 C221 1.323(5)
N221 N222 1.361(4)
N222 C223 1.341(5)
N222 B201 1.541(6)
C221 C222 1.401(5)
C221 H221 0.95
C222 C223 1.366(6)
C222 H222 0.95
C223 H223 0.95
N231 C231 1.331(4)
N231 N232 1.367(4)
N232 C233 1.330(5)
N232 B201 1.553(5)
C231 C232 1.398(5)
C231 H231 0.95
C232 C233 1.371(5)
C232 H232 0.95
C233 H233 0.95
B201 H201 1
Re3 O301 1.676(2)
Re3 O302 1.921(2)
Re3 O303 1.937(2)
Re3 N312 2.097(3)
Re3 N332 2.134(3)
Re3 N322 2.281(3)
O302 C301 1.441(4)
O303 C302 1.448(4)
C301 C302 1.520(5)
C301 H30A 0.99
C301 H30B 0.99
C302 C303 1.505(5)
C302 H302 1
C303 H30C 0.98
C303 H30D 0.98
C303 H30E 0.98
N311 C311 1.336(5)
N311 N312 1.369(4)
N311 B301 1.543(6)
N312 C313 1.344(5)
C311 C312 1.388(5)
C311 H311 0.95
C312 C313 1.385(5)
C312 H312 0.95
C313 H313 0.95
N321 C321 1.343(4)
N321 N322 1.359(4)
N321 B301 1.542(6)
N322 C323 1.332(5)
C321 C322 1.380(5)
C321 H321 0.95
C322 C323 1.389(5)
C322 H322 0.95
C323 H323 0.95
N331 C331 1.345(5)
N331 N332 1.375(4)
N331 B301 1.537(6)
N332 C333 1.339(4)
C331 C332 1.376(5)
C331 H331 0.95
C332 C333 1.378(5)
C332 H332 0.95
C333 H333 0.95
B301 H301 1
